data_7032284
loop_
_publ_author_name
'Sazonov, Petr K.'
'Ivushkin, Vasiliy A.'
'Khrustalev, Victor N.'
'Kolotyrkina, Natal'ya G.'
'Beletskaya, Irina P.'

_publ_section_title
;
 A halogenophilic pathway in the reactions of transition metal carbonyl
 anions with [(\h(6)-iodobenzene)Cr(CO)3].
;
_journal_issue 35
_journal_name_full 'Dalton transactions (Cambridge, England : 2003)'
_journal_page_first 13392
_journal_page_last 13398
_journal_paper_doi 10.1039/c4dt01363h
_journal_volume 43
_journal_year 2014
_chemical_formula_moiety 'C13 H5 Cr I O7 Re, C8 H20 N'
_chemical_formula_sum 'C21 H25 Cr I N O7 Re'
_chemical_formula_weight 768.52
_chemical_name_systematic
; 
 ? 
;
_space_group_IT_number 14
_symmetry_cell_setting monoclinic
_symmetry_space_group_name_Hall '-P 2yn'
_symmetry_space_group_name_H-M 'P 1 21/n 1'
_atom_sites_solution_hydrogens geom
_atom_sites_solution_primary direct
_atom_sites_solution_secondary difmap
_audit_creation_method SHELXL-97
_cell_angle_alpha 90.00
_cell_angle_beta 95.6170(10)
_cell_angle_gamma 90.00
_cell_formula_units_Z 4
_cell_length_a 7.5063(2)
_cell_length_b 29.7019(8)
_cell_length_c 11.2833(3)
_cell_measurement_reflns_used 9936
_cell_measurement_temperature 100(2)
_cell_measurement_theta_max 32.62
_cell_measurement_theta_min 2.27
_cell_volume 2503.55(12)
_computing_cell_refinement 'SAINT (Bruker, 2001)'
_computing_data_collection 'APEX2 (Bruker, 2005)'
_computing_data_reduction 'SAINT (Bruker, 2001)'
_computing_molecular_graphics 'SHELXTL (Sheldrick, 2008)'
_computing_publication_material 'SHELXTL (Sheldrick, 2008)'
_computing_structure_refinement 'SHELXTL (Sheldrick, 2008)'
_computing_structure_solution 'SHELXTL (Sheldrick, 2008)'
_diffrn_ambient_temperature 100(2)
_diffrn_measured_fraction_theta_full 0.997
_diffrn_measured_fraction_theta_max 0.997
_diffrn_measurement_device_type 'Bruker APEX-II CCD'
_diffrn_measurement_method '\f and \w scans'
_diffrn_radiation_monochromator graphite
_diffrn_radiation_source 'fine-focus sealed tube'
_diffrn_radiation_type MoK\a
_diffrn_radiation_wavelength 0.71073
_diffrn_reflns_av_R_equivalents 0.0392
_diffrn_reflns_av_sigmaI/netI 0.0301
_diffrn_reflns_limit_h_max 10
_diffrn_reflns_limit_h_min -10
_diffrn_reflns_limit_k_max 41
_diffrn_reflns_limit_k_min -41
_diffrn_reflns_limit_l_max 15
_diffrn_reflns_limit_l_min -15
_diffrn_reflns_number 32904
_diffrn_reflns_theta_full 30.00
_diffrn_reflns_theta_max 30.00
_diffrn_reflns_theta_min 1.94
_exptl_absorpt_coefficient_mu 6.537
_exptl_absorpt_correction_T_max 0.561
_exptl_absorpt_correction_T_min 0.441
_exptl_absorpt_correction_type multi-scan
_exptl_absorpt_process_details 'SADABS (Sheldrick, 2003)'
_exptl_crystal_colour yellow
_exptl_crystal_density_diffrn 2.039
_exptl_crystal_density_method 'not measured'
_exptl_crystal_description prism
_exptl_crystal_F_000 1464
_exptl_crystal_size_max 0.15
_exptl_crystal_size_mid 0.12
_exptl_crystal_size_min 0.10
_refine_diff_density_max 1.539
_refine_diff_density_min -1.129
_refine_diff_density_rms 0.130
_refine_ls_extinction_method none
_refine_ls_goodness_of_fit_ref 1.002
_refine_ls_hydrogen_treatment constr
_refine_ls_matrix_type full
_refine_ls_number_parameters 293
_refine_ls_number_reflns 7288
_refine_ls_number_restraints 0
_refine_ls_restrained_S_all 1.002
_refine_ls_R_factor_all 0.0359
_refine_ls_R_factor_gt 0.0295
_refine_ls_shift/su_max 0.001
_refine_ls_shift/su_mean 0.000
_refine_ls_structure_factor_coef Fsqd
_refine_ls_weighting_details 'calc w=1/[\s^2^(Fo^2^)+(0.025P)^2^+5.55P] where P=(Fo^2^+2Fc^2^)/3'
_refine_ls_weighting_scheme calc
_refine_ls_wR_factor_gt 0.0616
_refine_ls_wR_factor_ref 0.0637
_reflns_number_gt 6493
_reflns_number_total 7288
_reflns_threshold_expression I>2\s(I)
_cod_duplicate_entry 7031614
_cod_data_source_file c4dt01363h2.cif
_cod_data_source_block PS-01
_cod_depositor_comments
;
The following automatic conversions were performed:

'_symmetry_cell_setting' value 'Monoclinic' changed to 'monoclinic'
according to
/usr/data/users/saulius/crontab/automatic-downloads/current/RSC/lib/dictionaries/cif_core.dic
dictionary named 'cif_core.dic' version 2.4.2 from 2011-04-26.

Automatic conversion script
Id: cif_fix_values 2281 2013-09-26 08:29:07Z andrius 
;
_cod_original_sg_symbol_H-M 'P 21/n'
_cod_database_code 7032284

loop_
_symmetry_equiv_pos_as_xyz
'x, y, z'
'-x+1/2, y+1/2, -z+1/2'
'-x, -y, -z'
'x-1/2, -y-1/2, z-1/2'

loop_
_atom_site_label
_atom_site_type_symbol
_atom_site_fract_x
_atom_site_fract_y
_atom_site_fract_z
_atom_site_U_iso_or_equiv
_atom_site_adp_type
_atom_site_occupancy
_atom_site_symmetry_multiplicity
_atom_site_calc_flag
_atom_site_refinement_flags
Re1 Re 0.665012(17) 0.065153(4) 0.386725(12) 0.01854(4) Uani 1 1 d .
I1 I 0.79856(3) 0.060084(8) 0.16089(2) 0.02567(6) Uani 1 1 d .
Cr1 Cr 0.56145(8) 0.201406(18) 0.42855(5) 0.02109(11) Uani 1 1 d .
O1 O 0.6785(4) 0.16471(10) 0.6705(3) 0.0336(6) Uani 1 1 d .
O2 O 0.9341(4) 0.23832(10) 0.4509(3) 0.0363(7) Uani 1 1 d .
O3 O 0.4257(4) 0.28085(10) 0.5575(3) 0.0411(7) Uani 1 1 d .
O4 O 0.8467(4) -0.02851(9) 0.4319(3) 0.0314(6) Uani 1 1 d .
O5 O 1.0009(3) 0.12146(9) 0.4808(3) 0.0290(6) Uani 1 1 d .
O6 O 0.2940(4) 0.02355(10) 0.2903(3) 0.0335(6) Uani 1 1 d .
O7 O 0.5358(4) 0.06667(8) 0.6352(2) 0.0265(5) Uani 1 1 d .
C1 C 0.5448(5) 0.13136(11) 0.3369(3) 0.0209(6) Uani 1 1 d .
C2 C 0.3748(5) 0.14467(12) 0.3737(3) 0.0251(7) Uani 1 1 d .
H2 H 0.3250 0.1267 0.4378 0.030 Uiso 1 1 calc R
C3 C 0.2904(5) 0.18536(12) 0.3395(4) 0.0286(8) Uani 1 1 d .
H3 H 0.1816 0.1949 0.3774 0.034 Uiso 1 1 calc R
C4 C 0.3744(5) 0.21613(13) 0.2664(4) 0.0292(8) Uani 1 1 d .
H4 H 0.3244 0.2471 0.2527 0.035 Uiso 1 1 calc R
C5 C 0.5416(5) 0.20540(12) 0.2309(3) 0.0260(7) Uani 1 1 d .
H5 H 0.6113 0.2289 0.1919 0.031 Uiso 1 1 calc R
C6 C 0.6253(5) 0.16381(11) 0.2660(3) 0.0214(6) Uani 1 1 d .
H6 H 0.7541 0.1597 0.2527 0.026 Uiso 1 1 calc R
C7 C 0.6280(5) 0.17760(12) 0.5753(3) 0.0251(7) Uani 1 1 d .
C8 C 0.7884(5) 0.22518(12) 0.4413(3) 0.0255(7) Uani 1 1 d .
C9 C 0.4780(5) 0.25017(13) 0.5068(4) 0.0290(8) Uani 1 1 d .
C10 C 0.7800(5) 0.00575(12) 0.4163(3) 0.0230(7) Uani 1 1 d .
C11 C 0.8822(5) 0.09955(11) 0.4463(3) 0.0225(7) Uani 1 1 d .
C12 C 0.4309(5) 0.03775(12) 0.3223(3) 0.0239(7) Uani 1 1 d .
C13 C 0.5848(5) 0.06669(11) 0.5411(3) 0.0223(7) Uani 1 1 d .
N1 N 0.2226(4) 0.11697(10) 0.8727(3) 0.0219(6) Uani 1 1 d .
C14 C 0.2463(5) 0.12970(12) 0.7448(3) 0.0241(7) Uani 1 1 d .
H14A H 0.3745 0.1265 0.7325 0.029 Uiso 1 1 calc R
H14B H 0.1787 0.1079 0.6913 0.029 Uiso 1 1 calc R
C15 C 0.1868(6) 0.17667(13) 0.7079(4) 0.0305(8) Uani 1 1 d .
H15A H 0.2102 0.1819 0.6251 0.046 Uiso 1 1 calc R
H15B H 0.2532 0.1987 0.7596 0.046 Uiso 1 1 calc R
H15C H 0.0583 0.1799 0.7150 0.046 Uiso 1 1 calc R
C16 C 0.3161(5) 0.15092(12) 0.9584(3) 0.0257(7) Uani 1 1 d .
H16A H 0.2586 0.1807 0.9438 0.031 Uiso 1 1 calc R
H16B H 0.2979 0.1418 1.0408 0.031 Uiso 1 1 calc R
C17 C 0.5149(5) 0.15580(13) 0.9491(4) 0.0286(8) Uani 1 1 d .
H17A H 0.5625 0.1803 1.0010 0.043 Uiso 1 1 calc R
H17B H 0.5353 0.1626 0.8665 0.043 Uiso 1 1 calc R
H17C H 0.5757 0.1276 0.9736 0.043 Uiso 1 1 calc R
C18 C 0.3045(5) 0.07030(11) 0.8934(3) 0.0248(7) Uani 1 1 d .
H18A H 0.2427 0.0491 0.8354 0.030 Uiso 1 1 calc R
H18B H 0.4318 0.0716 0.8775 0.030 Uiso 1 1 calc R
C19 C 0.2942(6) 0.05181(14) 1.0178(4) 0.0302(8) Uani 1 1 d .
H19A H 0.3464 0.0215 1.0232 0.045 Uiso 1 1 calc R
H19B H 0.1688 0.0504 1.0347 0.045 Uiso 1 1 calc R
H19C H 0.3608 0.0716 1.0759 0.045 Uiso 1 1 calc R
C20 C 0.0249(5) 0.11656(13) 0.8941(4) 0.0276(8) Uani 1 1 d .
H20A H 0.0157 0.1117 0.9801 0.033 Uiso 1 1 calc R
H20B H -0.0266 0.1465 0.8732 0.033 Uiso 1 1 calc R
C21 C -0.0863(5) 0.08119(15) 0.8247(4) 0.0340(9) Uani 1 1 d .
H21A H -0.2125 0.0850 0.8382 0.051 Uiso 1 1 calc R
H21B H -0.0456 0.0512 0.8513 0.051 Uiso 1 1 calc R
H21C H -0.0730 0.0845 0.7396 0.051 Uiso 1 1 calc R

loop_
_atom_site_aniso_label
_atom_site_aniso_U_11
_atom_site_aniso_U_22
_atom_site_aniso_U_33
_atom_site_aniso_U_23
_atom_site_aniso_U_13
_atom_site_aniso_U_12
Re1 0.01723(6) 0.01723(6) 0.02117(7) 0.00100(5) 0.00189(4) -0.00004(5)
I1 0.02863(12) 0.02467(11) 0.02467(12) 0.00003(9) 0.00747(9) 0.00184(9)
Cr1 0.0218(3) 0.0188(2) 0.0231(3) 0.0008(2) 0.0040(2) 0.0016(2)
O1 0.0398(16) 0.0353(15) 0.0252(14) 0.0027(11) 0.0011(12) -0.0025(12)
O2 0.0273(14) 0.0305(14) 0.0509(19) -0.0050(13) 0.0033(13) -0.0032(11)
O3 0.0440(18) 0.0336(16) 0.0479(19) -0.0081(14) 0.0152(15) 0.0054(13)
O4 0.0312(14) 0.0225(13) 0.0390(16) -0.0010(11) -0.0041(12) 0.0026(11)
O5 0.0220(13) 0.0286(13) 0.0360(15) -0.0022(11) -0.0001(11) -0.0039(10)
O6 0.0267(14) 0.0354(15) 0.0367(16) 0.0076(12) -0.0060(12) -0.0082(11)
O7 0.0303(13) 0.0238(12) 0.0263(13) -0.0032(10) 0.0072(11) -0.0030(10)
C1 0.0216(16) 0.0194(15) 0.0212(16) -0.0006(12) -0.0001(13) -0.0030(12)
C2 0.0215(16) 0.0229(16) 0.0309(19) 0.0010(14) 0.0024(14) -0.0012(13)
C3 0.0207(17) 0.0264(18) 0.037(2) -0.0018(15) -0.0032(15) 0.0023(14)
C4 0.033(2) 0.0236(17) 0.0290(19) 0.0006(14) -0.0050(16) 0.0049(15)
C5 0.034(2) 0.0210(16) 0.0220(17) 0.0012(13) -0.0006(14) -0.0029(14)
C6 0.0246(16) 0.0185(15) 0.0215(16) -0.0021(12) 0.0036(13) -0.0013(12)
C7 0.0275(18) 0.0196(15) 0.0292(18) -0.0015(14) 0.0075(15) -0.0008(13)
C8 0.0307(19) 0.0192(16) 0.0270(18) -0.0008(13) 0.0041(15) 0.0037(13)
C9 0.0272(18) 0.0282(18) 0.032(2) -0.0005(15) 0.0057(16) 0.0012(14)
C10 0.0211(16) 0.0247(16) 0.0225(17) -0.0020(13) -0.0016(13) -0.0033(13)
C11 0.0231(16) 0.0207(15) 0.0240(17) 0.0041(13) 0.0038(14) 0.0035(13)
C12 0.0269(18) 0.0198(15) 0.0249(17) 0.0032(13) 0.0018(14) 0.0001(13)
C13 0.0198(15) 0.0163(14) 0.0309(19) 0.0024(13) 0.0022(13) 0.0003(12)
N1 0.0223(14) 0.0213(14) 0.0223(14) -0.0008(11) 0.0040(11) 0.0012(11)
C14 0.0290(18) 0.0245(17) 0.0190(16) -0.0016(13) 0.0037(14) -0.0002(13)
C15 0.041(2) 0.0240(17) 0.0264(18) 0.0004(14) 0.0021(16) 0.0025(15)
C16 0.0324(19) 0.0240(17) 0.0203(17) -0.0033(13) 0.0008(14) 0.0002(14)
C17 0.0294(19) 0.0295(19) 0.0261(19) -0.0009(15) -0.0018(15) -0.0006(15)
C18 0.0268(17) 0.0194(15) 0.0285(18) -0.0003(13) 0.0036(14) 0.0014(13)
C19 0.032(2) 0.0312(19) 0.0270(19) 0.0035(15) 0.0011(16) -0.0013(15)
C20 0.0225(17) 0.0321(19) 0.0291(19) 0.0002(15) 0.0071(15) 0.0029(14)
C21 0.0273(19) 0.038(2) 0.037(2) 0.0012(17) 0.0021(17) -0.0039(16)

loop_
_atom_type_symbol
_atom_type_description
_atom_type_scat_dispersion_real
_atom_type_scat_dispersion_imag
_atom_type_scat_source
C C 0.0033 0.0016 'International Tables Vol C Tables 4.2.6.8 and 6.1.1.4'
H H 0.0000 0.0000 'International Tables Vol C Tables 4.2.6.8 and 6.1.1.4'
N N 0.0061 0.0033 'International Tables Vol C Tables 4.2.6.8 and 6.1.1.4'
O O 0.0106 0.0060 'International Tables Vol C Tables 4.2.6.8 and 6.1.1.4'
Cr Cr 0.3209 0.6236 'International Tables Vol C Tables 4.2.6.8 and 6.1.1.4'
I I -0.4742 1.8119 'International Tables Vol C Tables 4.2.6.8 and 6.1.1.4'
Re Re -1.0185 7.2310 'International Tables Vol C Tables 4.2.6.8 and 6.1.1.4'

loop_
_geom_angle_atom_site_label_1
_geom_angle_atom_site_label_2
_geom_angle_atom_site_label_3
_geom_angle
C13 Re1 C10 92.25(14)
C13 Re1 C11 90.05(15)
C10 Re1 C11 94.11(14)
C13 Re1 C12 89.82(15)
C10 Re1 C12 92.95(14)
C11 Re1 C12 172.94(14)
C13 Re1 C1 93.09(13)
C10 Re1 C1 174.66(14)
C11 Re1 C1 85.97(13)
C12 Re1 C1 86.99(13)
C13 Re1 I1 177.20(10)
C10 Re1 I1 85.24(11)
C11 Re1 I1 88.89(10)
C12 Re1 I1 91.56(11)
C1 Re1 I1 89.42(9)
C7 Cr1 C8 84.73(17)
C7 Cr1 C9 86.88(17)
C8 Cr1 C9 90.94(17)
C7 Cr1 C5 156.37(15)
C8 Cr1 C5 91.65(16)
C9 Cr1 C5 116.57(16)
C7 Cr1 C3 118.86(16)
C8 Cr1 C3 156.28(16)
C9 Cr1 C3 92.65(16)
C5 Cr1 C3 65.85(15)
C7 Cr1 C4 155.76(16)
C8 Cr1 C4 119.48(16)
C9 Cr1 C4 91.30(16)
C5 Cr1 C4 36.35(14)
C3 Cr1 C4 37.03(15)
C7 Cr1 C6 119.24(14)
C8 Cr1 C6 89.14(15)
C9 Cr1 C6 153.75(16)
C5 Cr1 C6 37.22(13)
C3 Cr1 C6 77.47(14)
C4 Cr1 C6 66.11(14)
C7 Cr1 C2 93.88(15)
C8 Cr1 C2 149.47(15)
C9 Cr1 C2 119.49(16)
C5 Cr1 C2 77.54(14)
C3 Cr1 C2 36.52(13)
C4 Cr1 C2 66.13(14)
C6 Cr1 C2 64.94(13)
C7 Cr1 C1 93.16(14)
C8 Cr1 C1 112.88(14)
C9 Cr1 C1 156.10(15)
C5 Cr1 C1 66.76(13)
C3 Cr1 C1 66.46(13)
C4 Cr1 C1 78.96(13)
C6 Cr1 C1 36.33(12)
C2 Cr1 C1 36.63(12)
C6 C1 C2 114.5(3)
C6 C1 Re1 124.0(2)
C2 C1 Re1 121.5(2)
C6 C1 Cr1 68.69(19)
C2 C1 Cr1 68.60(19)
Re1 C1 Cr1 132.85(16)
C3 C2 C1 123.3(3)
C3 C2 Cr1 71.4(2)
C1 C2 Cr1 74.8(2)
C3 C2 H2 117.9
C1 C2 H2 117.9
Cr1 C2 H2 117.9
C2 C3 C4 120.1(4)
C2 C3 Cr1 72.1(2)
C4 C3 Cr1 71.8(2)
C2 C3 H3 119.6
C4 C3 H3 119.6
Cr1 C3 H3 119.6
C5 C4 C3 118.9(3)
C5 C4 Cr1 71.3(2)
C3 C4 Cr1 71.2(2)
C5 C4 H4 120.1
C3 C4 H4 120.1
Cr1 C4 H4 120.1
C4 C5 C6 120.3(3)
C4 C5 Cr1 72.4(2)
C6 C5 Cr1 72.0(2)
C4 C5 H5 119.5
C6 C5 H5 119.5
Cr1 C5 H5 119.5
C5 C6 C1 122.9(3)
C5 C6 Cr1 70.8(2)
C1 C6 Cr1 75.0(2)
C5 C6 H6 118.1
C1 C6 H6 118.1
Cr1 C6 H6 118.1
O1 C7 Cr1 175.5(3)
O2 C8 Cr1 177.0(3)
O3 C9 Cr1 179.3(4)
O4 C10 Re1 179.2(3)
O5 C11 Re1 176.1(3)
O6 C12 Re1 176.3(3)
O7 C13 Re1 178.6(3)
C14 N1 C16 110.5(3)
C14 N1 C18 106.8(3)
C16 N1 C18 110.5(3)
C14 N1 C20 111.0(3)
C16 N1 C20 107.5(3)
C18 N1 C20 110.6(3)
C15 C14 N1 115.6(3)
C15 C14 H14A 108.4
N1 C14 H14A 108.4
C15 C14 H14B 108.4
N1 C14 H14B 108.4
H14A C14 H14B 107.4
C14 C15 H15A 109.5
C14 C15 H15B 109.5
H15A C15 H15B 109.5
C14 C15 H15C 109.5
H15A C15 H15C 109.5
H15B C15 H15C 109.5
C17 C16 N1 114.6(3)
C17 C16 H16A 108.6
N1 C16 H16A 108.6
C17 C16 H16B 108.6
N1 C16 H16B 108.6
H16A C16 H16B 107.6
C16 C17 H17A 109.5
C16 C17 H17B 109.5
H17A C17 H17B 109.5
C16 C17 H17C 109.5
H17A C17 H17C 109.5
H17B C17 H17C 109.5
C19 C18 N1 114.5(3)
C19 C18 H18A 108.6
N1 C18 H18A 108.6
C19 C18 H18B 108.6
N1 C18 H18B 108.6
H18A C18 H18B 107.6
C18 C19 H19A 109.5
C18 C19 H19B 109.5
H19A C19 H19B 109.5
C18 C19 H19C 109.5
H19A C19 H19C 109.5
H19B C19 H19C 109.5
C21 C20 N1 114.8(3)
C21 C20 H20A 108.6
N1 C20 H20A 108.6
C21 C20 H20B 108.6
N1 C20 H20B 108.6
H20A C20 H20B 107.5
C20 C21 H21A 109.5
C20 C21 H21B 109.5
H21A C21 H21B 109.5
C20 C21 H21C 109.5
H21A C21 H21C 109.5
H21B C21 H21C 109.5

loop_
_geom_bond_atom_site_label_1
_geom_bond_atom_site_label_2
_geom_bond_distance
Re1 C13 1.899(4)
Re1 C10 1.978(4)
Re1 C11 1.984(4)
Re1 C12 2.007(4)
Re1 C1 2.214(3)
Re1 I1 2.8321(3)
Cr1 C7 1.824(4)
Cr1 C8 1.836(4)
Cr1 C9 1.838(4)
Cr1 C5 2.224(4)
Cr1 C3 2.231(4)
Cr1 C4 2.238(4)
Cr1 C6 2.239(3)
Cr1 C2 2.240(4)
Cr1 C1 2.321(3)
O1 C7 1.169(5)
O2 C8 1.156(5)
O3 C9 1.164(5)
O4 C10 1.140(4)
O5 C11 1.141(4)
O6 C12 1.137(4)
O7 C13 1.157(5)
C1 C6 1.424(5)
C1 C2 1.436(5)
C2 C3 1.401(5)
C2 H2 1.0000
C3 C4 1.419(6)
C3 H3 1.0000
C4 C5 1.392(6)
C4 H4 1.0000
C5 C6 1.424(5)
C5 H5 1.0000
C6 H6 1.0000
N1 C14 1.519(4)
N1 C16 1.521(5)
N1 C18 1.525(4)
N1 C20 1.526(5)
C14 C15 1.511(5)
C14 H14A 0.9900
C14 H14B 0.9900
C15 H15A 0.9800
C15 H15B 0.9800
C15 H15C 0.9800
C16 C17 1.513(5)
C16 H16A 0.9900
C16 H16B 0.9900
C17 H17A 0.9800
C17 H17B 0.9800
C17 H17C 0.9800
C18 C19 1.516(5)
C18 H18A 0.9900
C18 H18B 0.9900
C19 H19A 0.9800
C19 H19B 0.9800
C19 H19C 0.9800
C20 C21 1.512(6)
C20 H20A 0.9900
C20 H20B 0.9900
C21 H21A 0.9800
C21 H21B 0.9800
C21 H21C 0.9800

loop_
_geom_torsion_atom_site_label_1
_geom_torsion_atom_site_label_2
_geom_torsion_atom_site_label_3
_geom_torsion_atom_site_label_4
_geom_torsion
C13 Re1 C1 C6 142.8(3)
C11 Re1 C1 C6 52.9(3)
C12 Re1 C1 C6 -127.6(3)
I1 Re1 C1 C6 -36.0(3)
C13 Re1 C1 C2 -38.0(3)
C11 Re1 C1 C2 -127.8(3)
C12 Re1 C1 C2 51.7(3)
I1 Re1 C1 C2 143.3(3)
C13 Re1 C1 Cr1 51.2(2)
C11 Re1 C1 Cr1 -38.7(2)
C12 Re1 C1 Cr1 140.8(2)
I1 Re1 C1 Cr1 -127.6(2)
C7 Cr1 C1 C6 -138.6(2)
C8 Cr1 C1 C6 -53.0(2)
C9 Cr1 C1 C6 131.9(4)
C5 Cr1 C1 C6 28.5(2)
C3 Cr1 C1 C6 101.1(2)
C4 Cr1 C1 C6 64.5(2)
C2 Cr1 C1 C6 129.1(3)
C7 Cr1 C1 C2 92.3(2)
C8 Cr1 C1 C2 177.9(2)
C9 Cr1 C1 C2 2.8(5)
C5 Cr1 C1 C2 -100.6(2)
C3 Cr1 C1 C2 -28.0(2)
C4 Cr1 C1 C2 -64.6(2)
C6 Cr1 C1 C2 -129.1(3)
C7 Cr1 C1 Re1 -21.5(2)
C8 Cr1 C1 Re1 64.1(3)
C9 Cr1 C1 Re1 -110.9(4)
C5 Cr1 C1 Re1 145.7(3)
C3 Cr1 C1 Re1 -141.7(3)
C4 Cr1 C1 Re1 -178.4(2)
C6 Cr1 C1 Re1 117.2(3)
C2 Cr1 C1 Re1 -113.7(3)
C6 C1 C2 C3 2.4(5)
Re1 C1 C2 C3 -177.0(3)
Cr1 C1 C2 C3 55.0(3)
C6 C1 C2 Cr1 -52.6(3)
Re1 C1 C2 Cr1 128.1(2)
C7 Cr1 C2 C3 136.2(3)
C8 Cr1 C2 C3 -137.6(3)
C9 Cr1 C2 C3 47.6(3)
C5 Cr1 C2 C3 -66.1(2)
C4 Cr1 C2 C3 -29.6(2)
C6 Cr1 C2 C3 -103.2(3)
C1 Cr1 C2 C3 -133.7(3)
C7 Cr1 C2 C1 -90.1(2)
C8 Cr1 C2 C1 -3.9(4)
C9 Cr1 C2 C1 -178.7(2)
C5 Cr1 C2 C1 67.7(2)
C3 Cr1 C2 C1 133.7(3)
C4 Cr1 C2 C1 104.1(2)
C6 Cr1 C2 C1 30.5(2)
C1 C2 C3 C4 -1.0(6)
Cr1 C2 C3 C4 55.5(3)
C1 C2 C3 Cr1 -56.5(3)
C7 Cr1 C3 C2 -52.1(3)
C8 Cr1 C3 C2 121.6(4)
C9 Cr1 C3 C2 -140.0(3)
C5 Cr1 C3 C2 102.0(3)
C4 Cr1 C3 C2 131.4(3)
C6 Cr1 C3 C2 64.6(2)
C1 Cr1 C3 C2 28.0(2)
C7 Cr1 C3 C4 176.5(2)
C8 Cr1 C3 C4 -9.7(5)
C9 Cr1 C3 C4 88.7(2)
C5 Cr1 C3 C4 -29.4(2)
C6 Cr1 C3 C4 -66.8(2)
C2 Cr1 C3 C4 -131.4(3)
C1 Cr1 C3 C4 -103.3(2)
C2 C3 C4 C5 -0.8(6)
Cr1 C3 C4 C5 54.8(3)
C2 C3 C4 Cr1 -55.6(3)
C7 Cr1 C4 C5 -138.3(4)
C8 Cr1 C4 C5 44.6(3)
C9 Cr1 C4 C5 136.4(2)
C3 Cr1 C4 C5 -130.9(3)
C6 Cr1 C4 C5 -29.8(2)
C2 Cr1 C4 C5 -101.7(2)
C1 Cr1 C4 C5 -65.6(2)
C7 Cr1 C4 C3 -7.4(5)
C8 Cr1 C4 C3 175.5(2)
C9 Cr1 C4 C3 -92.7(2)
C5 Cr1 C4 C3 130.9(3)
C6 Cr1 C4 C3 101.1(2)
C2 Cr1 C4 C3 29.2(2)
C1 Cr1 C4 C3 65.4(2)
C3 C4 C5 C6 1.1(6)
Cr1 C4 C5 C6 55.9(3)
C3 C4 C5 Cr1 -54.8(3)
C7 Cr1 C5 C4 137.1(4)
C8 Cr1 C5 C4 -142.3(2)
C9 Cr1 C5 C4 -50.4(3)
C3 Cr1 C5 C4 29.9(2)
C6 Cr1 C5 C4 131.3(3)
C2 Cr1 C5 C4 66.5(2)
C1 Cr1 C5 C4 103.4(2)
C7 Cr1 C5 C6 5.8(5)
C8 Cr1 C5 C6 86.4(2)
C9 Cr1 C5 C6 178.3(2)
C3 Cr1 C5 C6 -101.4(2)
C4 Cr1 C5 C6 -131.3(3)
C2 Cr1 C5 C6 -64.8(2)
C1 Cr1 C5 C6 -27.9(2)
C4 C5 C6 C1 0.4(5)
Cr1 C5 C6 C1 56.5(3)
C4 C5 C6 Cr1 -56.0(3)
C2 C1 C6 C5 -2.1(5)
Re1 C1 C6 C5 177.3(3)
Cr1 C1 C6 C5 -54.6(3)
C2 C1 C6 Cr1 52.6(3)
Re1 C1 C6 Cr1 -128.1(2)
C7 Cr1 C6 C5 -177.3(2)
C8 Cr1 C6 C5 -93.9(2)
C9 Cr1 C6 C5 -3.5(4)
C3 Cr1 C6 C5 66.4(2)
C4 Cr1 C6 C5 29.1(2)
C2 Cr1 C6 C5 102.8(2)
C1 Cr1 C6 C5 133.5(3)
C7 Cr1 C6 C1 49.1(3)
C8 Cr1 C6 C1 132.6(2)
C9 Cr1 C6 C1 -137.0(3)
C5 Cr1 C6 C1 -133.5(3)
C3 Cr1 C6 C1 -67.1(2)
C4 Cr1 C6 C1 -104.4(2)
C2 Cr1 C6 C1 -30.7(2)
C16 N1 C14 C15 -55.2(4)
C18 N1 C14 C15 -175.4(3)
C20 N1 C14 C15 63.9(4)
C14 N1 C16 C17 -58.6(4)
C18 N1 C16 C17 59.4(4)
C20 N1 C16 C17 -179.8(3)
C14 N1 C18 C19 179.7(3)
C16 N1 C18 C19 59.5(4)
C20 N1 C18 C19 -59.4(4)
C14 N1 C20 C21 64.9(4)
C16 N1 C20 C21 -174.2(3)
C18 N1 C20 C21 -53.4(4)
